data_2019344
loop_
_publ_author_name
'Szab\'o, T.'
'Stawinski, J.'
'Carlson, S.'
'Norrestam, R.'

_publ_section_title
;
 The SP Diastereomer of a Dinucleoside Methylphosphonate Methanol Solvate
 Containing Thymine and N3-Methyl-4-thiothymine Bases
;
_journal_issue 3
_journal_name_full 'Acta Crystallographica Section C Crystal Structure Communications'
_journal_page_first 411
_journal_paper_doi 10.1107/S0108270194006281
_journal_volume 51
_journal_year 1995
_chemical_formula_moiety 'C23 H35 N4 O11 P1 S1'
_chemical_formula_sum 'C23 H35 N4 O11 P S'
_chemical_formula_weight 606.59
_space_group_IT_number 4
_symmetry_cell_setting monoclinic
_symmetry_space_group_name_Hall 'P 2yb'
_symmetry_space_group_name_H-M 'P 1 21 1'
_atom_type_scat_source IntTabIV
_cell_angle_alpha 90.
_cell_angle_beta 92.47(2)
_cell_angle_gamma 90.
_cell_formula_units_Z 2
_cell_length_a 9.217(3)
_cell_length_b 13.589(4)
_cell_length_c 11.237(3)
_cell_measurement_reflns_used 20
_cell_measurement_temperature 173.0(10)
_cell_measurement_theta_max 23.5
_cell_measurement_theta_min 10.8
_cell_volume 1406.1(7)
_diffrn_measurement_device 'STOE four-circle'
_diffrn_measurement_method \w-2\q
_diffrn_radiation_type MoK\a
_diffrn_radiation_wavelength 0.71073
_diffrn_reflns_av_R_equivalents 0.022
_diffrn_reflns_limit_h_max 11
_diffrn_reflns_limit_h_min 0
_diffrn_reflns_limit_k_max 16
_diffrn_reflns_limit_k_min -1
_diffrn_reflns_limit_l_max 13
_diffrn_reflns_limit_l_min -13
_diffrn_reflns_number 3003
_diffrn_reflns_theta_max 25.5
_diffrn_standards_decay_% -1.3
_diffrn_standards_interval_time 360
_diffrn_standards_number 3
_exptl_absorpt_coefficient_mu 0.185
_exptl_absorpt_correction_type none
_exptl_crystal_colour yellow
_exptl_crystal_density_diffrn 1.4330(10)
_exptl_crystal_description prismatic
_exptl_crystal_size_max 0.49
_exptl_crystal_size_mid 0.22
_exptl_crystal_size_min 0.05
_refine_diff_density_max 0.4
_refine_diff_density_min 0.3
_refine_ls_goodness_of_fit_obs 1.76
_refine_ls_hydrogen_treatment refxyz
_refine_ls_number_parameters 275
_refine_ls_number_reflns 1164
_refine_ls_R_factor_obs 0.044
_refine_ls_shift/esd_max 0.1
_refine_ls_structure_factor_coef F
_refine_ls_weighting_details 'w = 1/[\sF^2^ + 0.0007F^2^]'
_refine_ls_weighting_scheme calc
_refine_ls_wR_factor_obs 0.054
_reflns_number_observed 1164
_reflns_number_total 2480
_reflns_observed_criterion I>5\s(I)
_cod_data_source_file li1104sup1.cif
_cod_data_source_block li1104a
_cod_depositor_comments
;
 Marking attached hydrogen atoms.

 Antanas Vaitkus,
 2017-01-26

 Marking atoms 'CM'' and 'CM''' as belonging to disorder groups '1' and '2'
 with the occupancies of 0.68 and 0.32 respectively.

 Antanas Vaitkus,
 2017-01-26

 Adding the _atom_site_type_symbol data item.

 Antanas Vaitkus,
 2017-01-26

The following automatic conversions were performed:

'_refine_ls_weighting_scheme' value 'w = 1/[\sF^2^ + 0.0007F^2^]' was
changed to 'calc'. New tag '_refine_ls_weighting_details' was
created. The value of the new tag was set to 'w = 1/[\sF^2^ +
0.0007F^2^]'.

Automatic conversion script
Id: cif_fix_values 3143 2015-03-26 13:38:13Z robertas 
;
_cod_original_cell_volume 1406.0(10)
_cod_original_sg_symbol_Hall 'P 2y1'
_cod_original_formula_sum 'C23 H35 N4 O11 P1 S1'
_cod_database_code 2019344

loop_
_symmetry_equiv_pos_as_xyz
x,y,z
-x,y+1/2,-z

loop_
_atom_site_label
_atom_site_type_symbol
_atom_site_fract_x
_atom_site_fract_y
_atom_site_fract_z
_atom_site_U_iso_or_equiv
_atom_site_occupancy
_atom_site_disorder_group
_atom_site_attached_hydrogens
P P .3029(4) .2500 .1781(3) .0300(10) 1 . 0
OP O .3527(9) .3522(7) .1792(7) .036(3) 1 . 0
CP C .1606(14) .2251(12) .0723(11) .044(4) 1 . 0
O2T O -.0066(9) .0816(6) .6845(7) .032(3) 1 . 0
C2T C -.0216(13) .1672(10) .7174(10) .023(3) 1 . 0
N3T N -.1128(10) .1899(8) .8073(8) .024(4) 1 . 0
C4T C -.1386(14) .2843(10) .8523(10) .031(3) 1 . 0
O4T O -.2351(8) .2939(7) .9249(6) .034(3) 1 . 0
C5T C -.0537(13) .3592(9) .8051(10) .028(3) 1 . 0
C6T C .0375(13) .3387(10) .7166(10) .025(3) 1 . 0
N1T N .0509(9) .2451(8) .6735(7) .022(2) 1 . 0
C7T C -.0685(14) .4637(10) .8542(11) .034(3) 1 . 0
C1'T C .1438(12) .2251(10) .5722(9) .022(3) 1 . 0
O4'T O .2594(8) .2921(7) .5755(6) .026(3) 1 . 0
C2'T C .0631(12) .2333(11) .4512(9) .031(3) 1 . 0
C3'T C .1696(13) .2870(10) .3725(10) .029(3) 1 . 0
O3'T O .2518(8) .2146(7) .3038(6) .035(3) 1 . 0
C4'T C .2741(13) .3402(10) .4595(9) .024(3) 1 . 0
C5'T C .2468(14) .4481(10) .4710(12) .036(4) 1 . 0
O5'T O .0970(9) .4635(7) .4973(8) .039(3) 1 . 0
C1'msT C .6094(13) -.0564(9) .1308(10) .024(3) 1 . 0
O4'msT O .6676(9) .0306(7) .1862(7) .030(3) 1 . 0
C2'msT C .5101(14) -.0187(9) .0246(10) .028(3) 1 . 0
C3'msT C .6005(11) .0690(9) -.0143(9) .020(3) 1 . 0
O3'msT O .7185(8) .0375(6) -.0832(7) .028(3) 1 . 0
C4'msT C .6592(12) .1099(9) .1031(9) .019(3) 1 . 0
C5'msT C .5773(12) .1949(9) .1508(10) .027(3) 1 . 0
O5'msT O .4218(8) .1701(6) .1509(6) .025(3) 1 . 0
N1msT N .5303(10) -.1103(8) .2200(8) .018(2) 1 . 0
C2msT C .5427(14) -.2107(10) .2206(10) .029(3) 1 . 0
O2msT O .6188(8) -.2559(7) .1534(6) .031(3) 1 . 0
N3msT N .4687(9) -.2572(8) .3109(7) .021(2) 1 . 0
C3msT C .4963(14) -.3653(10) .3211(11) .031(3) 1 . 0
C4msT C .3856(13) -.2110(11) .3927(10) .029(3) 1 . 0
S4msT S .3100(4) -.2740(4) .5018(3) .0390(10) 1 . 0
C5msT C .3713(13) -.1055(9) .3797(10) .024(3) 1 . 0
C6msT C .4433(11) -.0602(10) .2945(9) .020(3) 1 . 0
C7msT C .2815(14) -.0483(10) .4641(11) .033(4) 1 . 0
OM O .0374(15) -.0792(10) .8292(11) .094(6) 1 . 1
CM' C .198(3) -.0869(19) .8060(19) .046(6) 0.68(3) 1 3
CM'' C .151(5) -.145(5) .825(4) .046(6) 0.32(3) 2 3
HCP H .0784 .2686 .0808 ? 1 . 0
H'CP H .1318 .1554 .0773 ? 1 . 0
H''CP H .1984 .2336 -.0101 ? 1 . 0
H3T H -.1654 .1349 .8503 ? 1 . 0
H6T H .0954 .3930 .6819 ? 1 . 0
H7T H -.0431 .4657 .9406 ? 1 . 0
H'7T H -.1692 .4864 .8404 ? 1 . 0
H''7T H -.0011 .5090 .8150 ? 1 . 0
H1'T H .1779 .1555 .5811 ? 1 . 0
H2'1T H -.0281 .2725 .4574 ? 1 . 0
H2'2T H .0389 .1667 .4181 ? 1 . 0
H3'T H .1197 .3328 .3143 ? 1 . 0
H4'T H .3740 .3359 .4286 ? 1 . 0
H5'1T H .3097 .4753 .5379 ? 1 . 0
H5'2T H .2699 .4819 .3951 ? 1 . 0
H5'OT H .0401 .4999 .4332 ? 1 . 0
H1'msT H .6832 -.1025 .0994 ? 1 . 0
H2'1msT H .4125 .0022 .0509 ? 1 . 0
H2'2msT H .4978 -.0691 -.0399 ? 1 . 0
H3'msT H .5442 .1178 -.0644 ? 1 . 0
H3'OmsT H .6676 -.0126 -.1341 ? 1 . 0
H4'msT H .7570 .1383 .0889 ? 1 . 0
H5'1msT H .6138 .2093 .2341 ? 1 . 0
H5'2msT H .5919 .2540 .0997 ? 1 . 0
H3msT H .5165 -.3866 .4047 ? 1 . 0
H'3msT H .5826 -.3844 .2733 ? 1 . 0
H''3msT H .4139 -.4048 .2872 ? 1 . 0
H6msT H .4330 .0127 .2854 ? 1 . 0
H7msT H .3103 -.0567 .5497 ? 1 . 0
H'7msT H .1745 -.0674 .4569 ? 1 . 0
H''7msT H .2807 .0241 .4468 ? 1 . 0

loop_
_geom_angle_atom_site_label_1
_geom_angle_atom_site_label_2
_geom_angle_atom_site_label_3
_geom_angle
_geom_angle_publ_flag
N1T C1'T O4'T 109.0(9) yes
O4'T C1'T C2'T 108.5(9) yes
C2'T C3'T C4'T 104.9(9) yes
O3'T C3'T C4'T 109.1(9) yes
C3'T C4'T C5'T 114.7(10) yes
C5'T C4'T O4'T 109.7(9) yes
C3'T O3'T P 116.3(8) yes
O3'T P OP 112.7(5) yes
CP P O5'msT 103.8(6) yes
O9 P CP 114.3(6) yes
N1msT C1'msT O4'msT 107.7(9) yes
O4'msT C1'msT C2'msT 105.0(10) yes
C2'msT C3'msT C4'msT 102.5(9) yes
O3'msT C3'msT C4'msT 109.4(8) yes
C3'msT C4'msT C5'msT 115.5(9) yes
C5'msT C4'msT O4'msT 111.4(9) yes
N1T C1'T C2'T 113.4(9) yes
C1'T C2'T C3'T 104.4(9) yes
C2'T C3'T O3'T 109.8(10) yes
C3'T C4'T O4'T 106.2(10) yes
C4'T O4'T C1'T 111.4(8) yes
C4'T C5'T O5'T 109.1(10) yes
O3'T P CP 107.6(5) yes
O3'T P O5'msT 101.5(4) yes
OP P O5'msT 115.7(5) yes
P O5'msT C5'msT 121.7(7) yes
N1msT C1'msT C2'msT 113.3(10) yes
C1'msT C2'msT C3'msT 99.5(9) yes
C2'msT C3'msT O3'msT 111.0(9) yes
C3'msT C4'msT O4'msT 107.5(10) yes
C4'msT O4'msT C1'msT 109.3(8) yes
C4'msT C5'msT O5'msT 109.2(10) yes

loop_
_geom_bond_atom_site_label_1
_geom_bond_atom_site_label_2
_geom_bond_distance
_geom_bond_publ_flag
C1'T N1T 1.479(13) yes
C2T O2T 1.230(16) yes
N3T C4T 1.403(17) yes
C4T C5T 1.401(18) yes
C5T C6T 1.358(16) yes
C1'T C2'T 1.526(15) yes
C3'T O3'T 1.479(15) yes
C4'T O4'T 1.470(13) yes
C4'T C5'T 1.494(19) yes
O3'T P 1.583(8) yes
P CP 1.765(13) yes
O5'msT C5'msT 1.473(13) yes
C4'msT O4'msT 1.426(14) yes
C1'msT C2'msT 1.560(17) yes
C3'msT O3'msT 1.428(13) yes
C1'msT N1msT 1.461(15) yes
C2msT O2msT 1.218(15) yes
N3msT C3msT 1.494(17) yes
C4msT S4msT 1.672(13) yes
C5msT C7msT 1.502(17) yes
C6msT N1msT 1.366(15) yes
N1T C2T 1.356(16) yes
C2T N3T 1.377(15) yes
C4T O4T 1.240(14) yes
C5T C7T 1.532(18) yes
C6T N1T 1.368(17) yes
C2'T C3'T 1.534(17) yes
C3'T C4'T 1.527(17) yes
O4'T C1'T 1.401(15) yes
C5'T O5'T 1.440(15) yes
P OP 1.462(9) yes
P O5'msT 1.582(8) yes
C5'msT C4'msT 1.493(17) yes
O4'msT C1'msT 1.430(15) yes
C2'msT C3'msT 1.528(18) yes
C3'msT C4'msT 1.510(15) yes
N1msT C2msT 1.369(17) yes
C2msT N3msT 1.398(15) yes
N3msT C4msT 1.373(15) yes
C4msT C5msT 1.447(19) yes
C5msT C6msT 1.338(16) yes

loop_
_geom_torsion_atom_site_label_1
_geom_torsion_atom_site_label_2
_geom_torsion_atom_site_label_3
_geom_torsion_atom_site_label_4
_geom_torsion
_geom_torsion_publ_flag
C4' O4' C1' C2' -5.7(13) no
O4' C1' C2' C3' 17.1(13) no
C1' C2' C3' C4' -21.4(13) no
C2' C3' C4' O4' 18.5(13) no
C3' C4' O4' C1' -8.3(13) no
O5'T C5'T C4'T C3'T 52.7(13) no
C5'T C4'T C3'T O3'T 139.5(10) no
C4'T C3'T O3'T P -95.4(9) no
C3'T O3'T P O5'msT 163.8(7) no
O3'T P O5'msT C5'msT -110.6(8) no
P O5'msT C5'msT C4'msT -170.8(7) no
O5'msT C5'msT C4'msT C3'msT 50.8(12) no
C5'msT C4'msT C3'msT O3'msT 144.5(10) no
O4'T C1'T N1T C2T -150.8(9) no
O4'msT C1'msT N1msT C2msT -140.4(10) no
